data_7719795
loop_
_publ_author_name
'Leszczy\'nski, Micha\/l Krzysztof'
'Justyniak, Iwona'
'Lewinski, Janusz'

_publ_section_title
;
 Mechanochemistry Unlocking Stoichiometric Control in Alkali Metal
 Carboxylate Coordination Polymers
;
_journal_name_full 'Dalton Transactions'
_journal_paper_doi 10.1039/D5DT01954K
_journal_year 2025
_chemical_formula_moiety 'C9 H5 K2 O7'
_chemical_formula_sum 'C9 H5 K2 O7'
_chemical_formula_weight 303.33
_space_group_crystal_system monoclinic
_space_group_IT_number 14
_space_group_name_Hall '-P 2ybc'
_space_group_name_H-M_alt 'P 1 21/c 1'
_atom_sites_solution_hydrogens mixed
_audit_creation_date 2024-05-21
_audit_creation_method
;
Olex2 1.2
(compiled 2018.05.29 svn.r3508 for OlexSys, GUI svn.r5506)
;
_audit_update_record
;
2025-05-13 deposited with the CCDC.	2025-11-03 downloaded from the CCDC.
;
_cell_angle_alpha 90
_cell_angle_beta 91.165(2)
_cell_angle_gamma 90
_cell_formula_units_Z 4
_cell_length_a 3.71110(10)
_cell_length_b 18.3859(4)
_cell_length_c 16.3390(3)
_cell_measurement_reflns_used 2121
_cell_measurement_temperature 100.00(10)
_cell_measurement_theta_max 69.1880
_cell_measurement_theta_min 3.6120
_cell_volume 1114.61(4)
_computing_cell_refinement 'CrysAlisPro 1.171.38.46 (Rigaku OD, 2015)'
_computing_data_collection 'CrysAlisPro 1.171.38.46 (Rigaku OD, 2015)'
_computing_data_reduction 'CrysAlisPro 1.171.38.46 (Rigaku OD, 2015)'
_computing_molecular_graphics 'Olex2 (Dolomanov et al., 2009)'
_computing_publication_material 'Olex2 (Dolomanov et al., 2009)'
_computing_structure_refinement 'ShelXL (Sheldrick, 2015)'
_computing_structure_solution 'SHELXT 2014/5 (Sheldrick, 2014)'
_diffrn_ambient_environment N~2~
_diffrn_ambient_temperature 100.00(10)
_diffrn_detector 'CCD plate'
_diffrn_detector_area_resol_mean 16.2974
_diffrn_detector_type Eos
_diffrn_measured_fraction_theta_full 1.000
_diffrn_measured_fraction_theta_max 0.986
_diffrn_measurement_details
;
List of Runs (angles in degrees, time in seconds):

  # Type    Start    End  Width  t~exp~   \w     \q     \k     \f   Frames
#--------------------------------------------------------------------------
  1  \w     44.00  72.00   1.00    1.00    --    0.00  37.00 120.00   28
  2  \w     15.00  43.00   1.00    1.00    --    0.00  37.00 120.00   28
  3  \w    -19.00   8.00   1.00    1.00    --    0.00  37.00 120.00   27
  4  \w     11.00  38.00   1.00    5.00    --   54.00 -99.00 -60.00   27
  5  \w     42.00  72.00   1.00    5.00    --   54.00-125.00-120.00   30
  6  \w     73.00 116.00   1.00    5.00    --  108.00-111.00 -60.00   43
  7  \w     60.00  95.00   1.00    5.00    --  108.00-111.00  60.00   35
  8  \w     73.00 112.00   1.00    5.00    --  108.00-111.00  90.00   39
  9  \w     33.00  73.00   1.00    5.00    --   54.00-125.00  30.00   40
 10  \w     37.00 134.00   1.00    5.00    --  108.00 -37.00 -90.00   97
 11  \w    118.00 177.00   1.00    5.00    --  108.00  50.00   0.00   59
 12  \w    128.00 161.00   1.00    5.00    --  108.00  63.00 -90.00   33
 13  \w    100.00 130.00   1.00    5.00    --  108.00 111.00 120.00   30
 14  \w     46.00 131.00   1.00    5.00    --  108.00 -37.00  60.00   85
 15  \w     43.00 126.00   1.00    5.00    --  108.00 -63.00-180.00   83
 16  \w      0.00 113.00   1.00    5.00    --   54.00   0.00-120.00  113
;
_diffrn_measurement_device 'four-circle diffractometer'
_diffrn_measurement_device_type 'SuperNova, Dual, Cu at zero, Eos'
_diffrn_measurement_method '\w scans'
_diffrn_orient_matrix_type 'CrysAlisPro convention (1999,Acta A55,543-557)'
_diffrn_orient_matrix_UB_11 -0.0077893000
_diffrn_orient_matrix_UB_12 -0.0556734000
_diffrn_orient_matrix_UB_13 0.0703465000
_diffrn_orient_matrix_UB_21 0.0909898000
_diffrn_orient_matrix_UB_22 0.0608917000
_diffrn_orient_matrix_UB_23 0.0619119000
_diffrn_orient_matrix_UB_31 -0.4048718000
_diffrn_orient_matrix_UB_32 0.0147418000
_diffrn_orient_matrix_UB_33 0.0106690000
_diffrn_radiation_monochromator mirror
_diffrn_radiation_probe x-ray
_diffrn_radiation_type CuK\a
_diffrn_radiation_wavelength 1.54184
_diffrn_reflns_av_R_equivalents 0.0242
_diffrn_reflns_av_unetI/netI 0.0314
_diffrn_reflns_Laue_measured_fraction_full 1.000
_diffrn_reflns_Laue_measured_fraction_max 0.986
_diffrn_reflns_limit_h_max 1
_diffrn_reflns_limit_h_min -4
_diffrn_reflns_limit_k_max 22
_diffrn_reflns_limit_k_min -21
_diffrn_reflns_limit_l_max 19
_diffrn_reflns_limit_l_min -19
_diffrn_reflns_number 3969
_diffrn_reflns_point_group_measured_fraction_full 1.000
_diffrn_reflns_point_group_measured_fraction_max 0.986
_diffrn_reflns_theta_full 67.684
_diffrn_reflns_theta_max 69.988
_diffrn_reflns_theta_min 3.619
_diffrn_source 'micro-focus sealed X-ray tube'
_diffrn_source_type 'SuperNova (Cu) X-ray Source'
_exptl_absorpt_coefficient_mu 7.802
_exptl_absorpt_correction_T_max 0.536
_exptl_absorpt_correction_T_min 0.411
_exptl_absorpt_correction_type multi-scan
_exptl_absorpt_process_details
;
CrysAlisPro 1.171.38.46 (Rigaku Oxford Diffraction, 2015)
Empirical absorption correction using spherical harmonics,
 implemented in SCALE3 ABSPACK scaling algorithm.
;
_exptl_crystal_colour colorless
_exptl_crystal_density_diffrn 1.808
_exptl_crystal_description block
_exptl_crystal_F_000 612
_exptl_crystal_size_max 0.16
_exptl_crystal_size_mid 0.11
_exptl_crystal_size_min 0.08
_refine_diff_density_max 1.485
_refine_diff_density_min -0.598
_refine_diff_density_rms 0.114
_refine_ls_extinction_method none
_refine_ls_goodness_of_fit_ref 1.081
_refine_ls_hydrogen_treatment constr
_refine_ls_matrix_type full
_refine_ls_number_parameters 164
_refine_ls_number_reflns 2090
_refine_ls_number_restraints 0
_refine_ls_restrained_S_all 1.081
_refine_ls_R_factor_all 0.0534
_refine_ls_R_factor_gt 0.0504
_refine_ls_shift/su_max 0.000
_refine_ls_shift/su_mean 0.000
_refine_ls_structure_factor_coef Fsqd
_refine_ls_weighting_details 'w=1/[\s^2^(Fo^2^)+(0.0829P)^2^+1.9789P] where P=(Fo^2^+2Fc^2^)/3'
_refine_ls_weighting_scheme calc
_refine_ls_wR_factor_gt 0.1362
_refine_ls_wR_factor_ref 0.1388
_reflns_Friedel_coverage 0.000
_reflns_number_gt 1959
_reflns_number_total 2090
_reflns_threshold_expression 'I > 2\s(I)'
_cod_data_source_file d5dt01954k2.cif
_cod_data_source_block 3_H2O
_cod_database_code 7719795
_shelx_shelxl_version_number 2016/4
_chemical_oxdiff_formula 'K3 O6 C9 H3'
_shelx_space_group_comment
;
The symmetry employed for this shelxl refinement is uniquely defined
by the following loop, which should always be used as a source of
symmetry information in preference to the above space-group names.
They are only intended as comments.
;
_reflns_odcompleteness_completeness 99.86
_reflns_odcompleteness_iscentric 1
_reflns_odcompleteness_theta 68.13
_olex2_refinement_description
;
1. Fixed Uiso
 At 1.2 times of:
  All C(H) groups
 At 1.5 times of:
  All O(H,H) groups
2.a Rotating group:
 O7(H7A,H7B)
2.b Aromatic/amide H refined with riding coordinates:
 C2(H2), C4(H4), C6(H6)
;
_olex2_submission_special_instructions 'No special instructions were received'
_oxdiff_exptl_absorpt_empirical_details
;
Empirical correction (ABSPACK) includes:
- Absorption correction using spherical harmonics
- Frame scaling
;
_oxdiff_exptl_absorpt_empirical_full_max 2.453
_oxdiff_exptl_absorpt_empirical_full_min 0.577

loop_
_space_group_symop_operation_xyz
'x, y, z'
'-x, y+1/2, -z+1/2'
'-x, -y, -z'
'x, -y-1/2, z-1/2'

loop_
_atom_site_label
_atom_site_type_symbol
_atom_site_fract_x
_atom_site_fract_y
_atom_site_fract_z
_atom_site_U_iso_or_equiv
_atom_site_adp_type
_atom_site_occupancy
_atom_site_site_symmetry_order
_atom_site_calc_flag
_atom_site_refinement_flags_posn
_atom_site_refinement_flags_adp
_atom_site_refinement_flags_occupancy
_atom_site_disorder_assembly
_atom_site_disorder_group
C1 C 0.4047(7) 0.31105(16) 0.28421(18) 0.0113(6) Uani 1 1 d . . . . .
C2 C 0.5612(8) 0.35833(17) 0.34175(18) 0.0124(6) Uani 1 1 d . . . . .
H2 H 0.599823 0.342484 0.396567 0.015 Uiso 1 1 calc R . . . .
C3 C 0.6608(7) 0.42844(17) 0.31935(18) 0.0118(6) Uani 1 1 d . . . . .
C4 C 0.6163(8) 0.45080(16) 0.23832(18) 0.0129(6) Uani 1 1 d . . . . .
H4 H 0.685096 0.498540 0.222779 0.015 Uiso 1 1 calc R . . . .
C5 C 0.4714(8) 0.40334(17) 0.18014(18) 0.0122(6) Uani 1 1 d . . . . .
C6 C 0.3633(8) 0.33382(17) 0.20329(18) 0.0126(6) Uani 1 1 d . . . . .
H6 H 0.260655 0.301790 0.163595 0.015 Uiso 1 1 calc R . . . .
C7 C 0.2850(7) 0.23646(17) 0.31127(18) 0.0130(6) Uani 1 1 d . . . . .
C8 C 0.8161(7) 0.48019(17) 0.38119(18) 0.0122(6) Uani 1 1 d . . . . .
C9 C 0.4332(8) 0.42533(17) 0.09208(18) 0.0146(6) Uani 1 1 d . . . . .
K1 K -0.16786(19) 0.12190(4) 0.41576(4) 0.0231(2) Uani 1 1 d . . . . .
K2 K 1.34212(16) 0.65213(4) 0.35648(4) 0.0147(2) Uani 1 1 d . . . . .
O1 O 0.1599(6) 0.19295(12) 0.25875(13) 0.0164(5) Uani 1 1 d . . . . .
O2 O 0.3189(6) 0.22216(12) 0.38701(13) 0.0170(5) Uani 1 1 d . . . . .
O3 O 0.9024(6) 0.45277(11) 0.45187(13) 0.0158(5) Uani 1 1 d . . . . .
O4 O 0.8521(6) 0.54532(12) 0.36376(13) 0.0151(5) Uani 1 1 d . . . . .
O5 O 0.5368(6) 0.49065(12) 0.07439(13) 0.0191(5) Uani 1 1 d . . . . .
O6 O 0.3111(6) 0.38232(13) 0.04050(13) 0.0193(5) Uani 1 1 d . . . . .
O7 O 0.8527(6) 0.68576(12) 0.47743(13) 0.0174(5) Uani 1 1 d . . . . .
H7A H 0.886345 0.649996 0.500759 0.026 Uiso 1 1 d GR . . . .
H7B H 0.814043 0.713071 0.508667 0.026 Uiso 1 1 d GR . . . .

loop_
_atom_site_aniso_label
_atom_site_aniso_U_11
_atom_site_aniso_U_22
_atom_site_aniso_U_33
_atom_site_aniso_U_23
_atom_site_aniso_U_13
_atom_site_aniso_U_12
C1 0.0058(12) 0.0167(15) 0.0115(13) -0.0007(11) -0.0004(11) 0.0023(11)
C2 0.0067(13) 0.0190(15) 0.0116(14) 0.0006(11) -0.0003(11) 0.0023(11)
C3 0.0060(13) 0.0172(14) 0.0123(14) -0.0016(11) -0.0011(11) 0.0010(11)
C4 0.0096(13) 0.0159(15) 0.0131(14) 0.0015(11) 0.0002(11) 0.0008(11)
C5 0.0075(13) 0.0181(15) 0.0110(14) -0.0005(11) -0.0017(11) 0.0021(11)
C6 0.0072(13) 0.0164(14) 0.0140(14) -0.0026(12) -0.0023(11) 0.0023(11)
C7 0.0066(13) 0.0166(15) 0.0158(15) -0.0019(12) -0.0001(11) 0.0013(11)
C8 0.0064(13) 0.0173(15) 0.0129(14) -0.0013(12) -0.0001(11) 0.0016(11)
C9 0.0116(14) 0.0205(15) 0.0116(14) -0.0012(12) -0.0017(11) 0.0034(12)
K1 0.0181(4) 0.0253(4) 0.0258(4) 0.0075(3) -0.0038(3) -0.0049(3)
K2 0.0092(3) 0.0182(4) 0.0165(4) 0.0021(2) -0.0014(2) -0.0007(2)
O1 0.0161(11) 0.0180(11) 0.0150(10) -0.0031(8) -0.0016(8) -0.0027(9)
O2 0.0198(11) 0.0193(11) 0.0120(11) 0.0016(8) -0.0018(8) -0.0056(9)
O3 0.0206(11) 0.0147(11) 0.0118(10) 0.0001(8) -0.0061(9) -0.0026(9)
O4 0.0155(11) 0.0148(11) 0.0150(11) 0.0006(8) -0.0023(9) -0.0022(8)
O5 0.0280(13) 0.0174(11) 0.0119(11) 0.0024(8) -0.0021(9) -0.0003(10)
O6 0.0229(12) 0.0232(12) 0.0117(10) -0.0004(9) -0.0033(9) -0.0016(9)
O7 0.0182(11) 0.0187(11) 0.0155(10) -0.0007(9) 0.0008(9) 0.0021(9)

loop_
_atom_type_symbol
_atom_type_description
_atom_type_scat_dispersion_real
_atom_type_scat_dispersion_imag
_atom_type_scat_source
C C 0.0181 0.0091 'International Tables Vol C Tables 4.2.6.8 and 6.1.1.4'
H H 0.0000 0.0000 'International Tables Vol C Tables 4.2.6.8 and 6.1.1.4'
K K 0.3868 1.0657 'International Tables Vol C Tables 4.2.6.8 and 6.1.1.4'
O O 0.0492 0.0322 'International Tables Vol C Tables 4.2.6.8 and 6.1.1.4'

loop_
_geom_angle_atom_site_label_1
_geom_angle_atom_site_label_2
_geom_angle_atom_site_label_3
_geom_angle
_geom_angle_site_symmetry_1
_geom_angle_site_symmetry_3
_geom_angle_publ_flag
C2 C1 C7 119.2(3) . . ?
C6 C1 C2 119.2(3) . . ?
C6 C1 C7 121.6(3) . . ?
C1 C2 H2 119.7 . . ?
C3 C2 C1 120.5(3) . . ?
C3 C2 H2 119.7 . . ?
C2 C3 C4 119.8(3) . . ?
C2 C3 C8 120.8(3) . . ?
C4 C3 C8 119.4(3) . . ?
C3 C4 H4 120.0 . . ?
C5 C4 C3 120.1(3) . . ?
C5 C4 H4 120.0 . . ?
C4 C5 C6 120.0(3) . . ?
C4 C5 C9 121.0(3) . . ?
C6 C5 C9 119.1(3) . . ?
C1 C6 C5 120.4(3) . . ?
C1 C6 H6 119.8 . . ?
C5 C6 H6 119.8 . . ?
C1 C7 K1 155.82(19) . . ?
C1 C7 K1 122.58(18) . 1_655 ?
C1 C7 K2 92.88(16) . 2_745 ?
K1 C7 K1 68.68(6) . 1_655 ?
K1 C7 K2 82.80(7) 1_655 2_745 ?
K1 C7 K2 110.45(9) . 2_745 ?
O1 C7 C1 119.0(3) . . ?
O1 C7 K1 99.14(19) . 1_655 ?
O1 C7 K1 75.81(17) . . ?
O1 C7 K2 47.28(14) . 2_745 ?
O1 C7 O2 124.2(3) . . ?
O2 C7 C1 116.7(3) . . ?
O2 C7 K1 47.85(15) . 1_655 ?
O2 C7 K1 52.24(15) . . ?
O2 C7 K2 130.2(2) . 2_745 ?
O3 C8 C3 116.1(3) . . ?
O4 C8 C3 120.1(3) . . ?
O4 C8 O3 123.8(3) . . ?
C5 C9 K1 135.62(19) . 4_665 ?
O5 C9 C5 116.2(3) . . ?
O5 C9 K1 84.88(17) . 4_665 ?
O6 C9 C5 120.6(3) . . ?
O6 C9 K1 54.18(16) . 4_665 ?
O6 C9 O5 123.2(3) . . ?
C7 K1 C7 68.68(6) . 1_455 ?
C7 K1 C9 108.84(8) 1_455 4_466 ?
C7 K1 C9 149.97(8) . 4_466 ?
C7 K1 K1 53.64(5) 1_455 1_455 ?
C7 K1 K1 126.36(5) 1_455 1_655 ?
C7 K1 K1 122.32(5) . 1_455 ?
C7 K1 K1 57.68(5) . 1_655 ?
C7 K1 O5 97.17(7) . 2_645 ?
C9 K1 K1 62.91(5) 4_466 1_455 ?
C9 K1 K1 117.09(5) 4_466 1_655 ?
K1 K1 K1 180.0 1_655 1_455 ?
O1 K1 C7 22.76(7) . . ?
O1 K1 C7 64.26(6) . 1_455 ?
O1 K1 C9 170.20(7) . 4_466 ?
O1 K1 K1 66.22(4) . 1_655 ?
O1 K1 K1 113.78(4) . 1_455 ?
O1 K1 O5 93.25(6) . 2_645 ?
O2 K1 C7 22.42(7) . . ?
O2 K1 C7 20.51(7) 1_455 1_455 ?
O2 K1 C7 83.12(7) . 1_455 ?
O2 K1 C7 80.42(7) 1_455 . ?
O2 K1 C9 130.30(8) . 4_466 ?
O2 K1 C9 90.23(7) 1_455 4_466 ?
O2 K1 K1 45.11(5) 1_455 1_455 ?
O2 K1 K1 133.67(5) . 1_455 ?
O2 K1 K1 46.33(5) . 1_655 ?
O2 K1 K1 134.89(5) 1_455 1_655 ?
O2 K1 O1 44.34(6) . . ?
O2 K1 O1 81.77(6) 1_455 . ?
O2 K1 O2 88.56(7) . 1_455 ?
O2 K1 O5 172.48(7) 1_455 2_645 ?
O2 K1 O5 91.80(7) . 2_645 ?
O2 K1 O5 163.62(8) . 2_545 ?
O2 K1 O5 104.92(7) 1_455 2_545 ?
O2 K1 O6 73.05(7) . 4_566 ?
O2 K1 O6 128.88(7) . 4_466 ?
O2 K1 O6 69.71(7) 1_455 4_466 ?
O5 K1 C7 106.24(7) 2_545 1_455 ?
O5 K1 C7 149.82(7) 2_545 . ?
O5 K1 C7 152.27(7) 2_645 1_455 ?
O5 K1 C9 60.19(7) 2_545 4_466 ?
O5 K1 C9 95.25(7) 2_645 4_466 ?
O5 K1 K1 60.42(5) 2_545 1_455 ?
O5 K1 K1 45.96(4) 2_645 1_655 ?
O5 K1 K1 134.04(4) 2_645 1_455 ?
O5 K1 K1 119.57(5) 2_545 1_655 ?
O5 K1 O1 127.35(6) 2_545 . ?
O5 K1 O5 73.61(5) 2_545 2_645 ?
O5 K1 O6 65.88(7) 2_545 4_466 ?
O6 K1 C7 140.52(8) 4_466 . ?
O6 K1 C7 94.43(8) 4_566 . ?
O6 K1 C7 142.02(8) 4_566 1_455 ?
O6 K1 C7 88.20(7) 4_466 1_455 ?
O6 K1 C9 68.85(7) 4_566 4_466 ?
O6 K1 C9 20.66(7) 4_466 4_466 ?
O6 K1 K1 134.09(5) 4_466 1_655 ?
O6 K1 K1 45.91(5) 4_466 1_455 ?
O6 K1 K1 130.41(5) 4_566 1_455 ?
O6 K1 K1 49.59(5) 4_566 1_655 ?
O6 K1 O1 151.30(7) 4_466 . ?
O6 K1 O1 111.78(7) 4_566 . ?
O6 K1 O2 127.62(7) 4_566 1_455 ?
O6 K1 O5 104.52(7) 4_566 2_545 ?
O6 K1 O5 115.45(6) 4_466 2_645 ?
O6 K1 O5 59.49(6) 4_566 2_645 ?
O6 K1 O6 84.50(7) 4_566 4_466 ?
C7 K2 K1 47.69(5) 2_755 2_655 ?
C7 K2 K2 65.43(5) 2_755 1_655 ?
C7 K2 K2 114.57(5) 2_755 1_455 ?
C7 K2 H7A 152.8 2_755 . ?
K1 K2 H7A 135.8 2_655 . ?
K2 K2 K1 82.926(12) 1_455 2_655 ?
K2 K2 K1 97.076(12) 1_655 2_655 ?
K2 K2 K2 180.00(4) 1_655 1_455 ?
K2 K2 H7A 126.4 1_655 . ?
K2 K2 H7A 53.6 1_455 . ?
O1 K2 C7 66.96(7) 2_655 2_755 ?
O1 K2 C7 19.46(7) 2_755 2_755 ?
O1 K2 K1 43.26(5) 2_655 2_655 ?
O1 K2 K1 56.48(5) 2_755 2_655 ?
O1 K2 K2 47.05(5) 2_755 1_655 ?
O1 K2 K2 132.00(5) 2_655 1_655 ?
O1 K2 K2 48.00(5) 2_655 1_455 ?
O1 K2 K2 132.95(5) 2_755 1_455 ?
O1 K2 O1 84.95(6) 2_655 2_755 ?
O1 K2 O4 133.77(7) 2_655 1_655 ?
O1 K2 O7 151.36(7) 2_755 . ?
O1 K2 O7 89.00(7) 2_655 . ?
O1 K2 O7 151.15(7) 2_655 1_655 ?
O1 K2 O7 88.19(7) 2_755 1_655 ?
O1 K2 H7A 99.3 2_655 . ?
O1 K2 H7A 162.8 2_755 . ?
O4 K2 C7 93.95(7) 1_655 2_755 ?
O4 K2 C7 130.21(7) . 2_755 ?
O4 K2 K1 82.52(5) . 2_655 ?
O4 K2 K1 92.27(5) 1_655 2_655 ?
O4 K2 K2 46.15(5) 1_655 1_655 ?
O4 K2 K2 133.85(5) 1_655 1_455 ?
O4 K2 K2 47.21(5) . 1_455 ?
O4 K2 K2 132.79(5) . 1_655 ?
O4 K2 O1 75.69(6) 1_655 2_755 ?
O4 K2 O1 133.76(7) . 2_755 ?
O4 K2 O1 77.16(7) . 2_655 ?
O4 K2 O4 86.64(7) . 1_655 ?
O4 K2 O7 71.21(7) . . ?
O4 K2 O7 70.54(7) 1_655 1_655 ?
O4 K2 O7 125.78(7) . 1_655 ?
O4 K2 O7 126.27(7) 1_655 . ?
O4 K2 H7A 111.5 1_655 . ?
O4 K2 H7A 63.3 . . ?
O7 K2 C7 137.77(7) . 2_755 ?
O7 K2 C7 100.70(7) 1_655 2_755 ?
O7 K2 K1 144.05(5) 1_655 2_655 ?
O7 K2 K1 130.15(5) . 2_655 ?
O7 K2 K2 131.88(5) . 1_655 ?
O7 K2 K2 48.11(5) . 1_455 ?
O7 K2 K2 48.14(5) 1_655 1_655 ?
O7 K2 K2 131.85(5) 1_655 1_455 ?
O7 K2 O7 83.74(6) 1_655 . ?
O7 K2 H7A 15.2 . . ?
O7 K2 H7A 80.1 1_655 . ?
C7 O1 K1 81.42(17) . . ?
C7 O1 K2 152.3(2) . 2_645 ?
C7 O1 K2 113.26(18) . 2_745 ?
K2 O1 K1 135.77(8) 2_745 . ?
K2 O1 K1 100.29(7) 2_645 . ?
K2 O1 K2 84.95(6) 2_645 2_745 ?
C7 O2 K1 105.34(18) . . ?
C7 O2 K1 111.64(19) . 1_655 ?
K1 O2 K1 88.56(7) . 1_655 ?
C8 O4 K2 142.63(19) . . ?
C8 O4 K2 128.90(19) . 1_455 ?
K2 O4 K2 86.64(7) . 1_455 ?
C9 O5 K1 130.00(19) . 2 ?
C9 O5 K1 149.74(19) . 2_655 ?
K1 O5 K1 73.61(5) 2 2_655 ?
C9 O6 K1 105.16(19) . 4_665 ?
C9 O6 K1 140.0(2) . 4_565 ?
K1 O6 K1 84.49(7) 4_565 4_665 ?
K2 O7 K2 83.74(6) 1_455 . ?
K2 O7 H7A 105.3 1_455 . ?
K2 O7 H7A 93.5 . . ?
K2 O7 H7B 120.5 1_455 . ?
K2 O7 H7B 142.0 . . ?
H7A O7 H7B 105.8 . . ?

loop_
_geom_bond_atom_site_label_1
_geom_bond_atom_site_label_2
_geom_bond_distance
_geom_bond_site_symmetry_2
_geom_bond_publ_flag
C1 C2 1.398(4) . ?
C1 C6 1.393(4) . ?
C1 C7 1.510(4) . ?
C2 H2 0.9500 . ?
C2 C3 1.392(4) . ?
C3 C4 1.393(4) . ?
C3 C8 1.495(4) . ?
C4 H4 0.9500 . ?
C4 C5 1.391(4) . ?
C5 C6 1.394(4) . ?
C5 C9 1.498(4) . ?
C6 H6 0.9500 . ?
C7 K1 3.208(3) . ?
C7 K1 3.366(3) 1_655 ?
C7 K2 3.462(3) 2_745 ?
C7 O1 1.255(4) . ?
C7 O2 1.269(4) . ?
C8 O3 1.294(4) . ?
C8 O4 1.239(4) . ?
C9 K1 3.379(3) 4_665 ?
C9 O5 1.296(4) . ?
C9 O6 1.235(4) . ?
K1 C7 3.366(3) 1_455 ?
K1 C9 3.379(3) 4_466 ?
K1 K1 3.71109(10) 1_655 ?
K1 K1 3.71111(10) 1_455 ?
K1 O1 3.146(2) . ?
K1 O2 2.685(2) 1_455 ?
K1 O2 2.630(2) . ?
K1 O5 3.364(2) 2_645 ?
K1 O5 2.781(2) 2_545 ?
K1 O6 2.678(2) 4_566 ?
K1 O6 2.839(2) 4_466 ?
K2 C7 3.462(3) 2_755 ?
K2 K1 4.5161(10) 2_655 ?
K2 K2 3.71110(10) 1_455 ?
K2 K2 3.71110(11) 1_655 ?
K2 O1 2.769(2) 2_755 ?
K2 O1 2.727(2) 2_655 ?
K2 O4 2.681(2) . ?
K2 O4 2.728(2) 1_655 ?
K2 O7 2.781(2) . ?
K2 O7 2.779(2) 1_655 ?
K2 H7A 2.9295 . ?
O1 K2 2.727(2) 2_645 ?
O1 K2 2.769(2) 2_745 ?
O2 K1 2.685(2) 1_655 ?
O4 K2 2.728(2) 1_455 ?
O5 K1 3.364(2) 2_655 ?
O5 K1 2.781(2) 2 ?
O6 K1 2.839(2) 4_665 ?
O6 K1 2.678(2) 4_565 ?
O7 K2 2.779(2) 1_455 ?
O7 H7A 0.7690 . ?
O7 H7B 0.7322 . ?

loop_
_geom_torsion_atom_site_label_1
_geom_torsion_atom_site_label_2
_geom_torsion_atom_site_label_3
_geom_torsion_atom_site_label_4
_geom_torsion
_geom_torsion_site_symmetry_1
_geom_torsion_site_symmetry_2
_geom_torsion_site_symmetry_3
_geom_torsion_site_symmetry_4
_geom_torsion_publ_flag
C1 C2 C3 C4 -2.3(4) . . . . ?
C1 C2 C3 C8 177.8(3) . . . . ?
C1 C7 O1 K1 -159.4(2) . . . . ?
C1 C7 O1 K2 64.2(3) . . . 2_745 ?
C1 C7 O1 K2 -63.5(5) . . . 2_645 ?
C1 C7 O2 K1 154.4(2) . . . . ?
C1 C7 O2 K1 -110.9(2) . . . 1_655 ?
C2 C1 C6 C5 -1.0(4) . . . . ?
C2 C1 C7 K1 59.7(6) . . . . ?
C2 C1 C7 K1 -52.0(3) . . . 1_655 ?
C2 C1 C7 K2 -135.3(2) . . . 2_745 ?
C2 C1 C7 O1 -176.8(3) . . . . ?
C2 C1 C7 O2 3.3(4) . . . . ?
C2 C3 C4 C5 0.3(4) . . . . ?
C2 C3 C8 O3 10.3(4) . . . . ?
C2 C3 C8 O4 -168.9(3) . . . . ?
C3 C4 C5 C6 1.4(4) . . . . ?
C3 C4 C5 C9 -177.8(3) . . . . ?
C3 C8 O4 K2 77.7(3) . . . 1_455 ?
C3 C8 O4 K2 -123.5(3) . . . . ?
C4 C3 C8 O3 -169.6(3) . . . . ?
C4 C3 C8 O4 11.2(4) . . . . ?
C4 C5 C6 C1 -1.0(4) . . . . ?
C4 C5 C9 K1 110.1(3) . . . 4_665 ?
C4 C5 C9 O5 -1.1(4) . . . . ?
C4 C5 C9 O6 178.5(3) . . . . ?
C5 C9 O5 K1 -84.3(3) . . . 2 ?
C5 C9 O5 K1 50.7(5) . . . 2_655 ?
C5 C9 O6 K1 -126.7(2) . . . 4_665 ?
C5 C9 O6 K1 133.6(3) . . . 4_565 ?
C6 C1 C2 C3 2.7(4) . . . . ?
C6 C1 C7 K1 128.0(2) . . . 1_655 ?
C6 C1 C7 K1 -120.3(4) . . . . ?
C6 C1 C7 K2 44.7(3) . . . 2_745 ?
C6 C1 C7 O1 3.2(4) . . . . ?
C6 C1 C7 O2 -176.8(3) . . . . ?
C6 C5 C9 K1 -69.1(4) . . . 4_665 ?
C6 C5 C9 O5 179.7(3) . . . . ?
C6 C5 C9 O6 -0.7(4) . . . . ?
C7 C1 C2 C3 -177.4(3) . . . . ?
C7 C1 C6 C5 179.1(3) . . . . ?
C8 C3 C4 C5 -179.8(3) . . . . ?
C9 C5 C6 C1 178.2(3) . . . . ?
K1 C7 O1 K1 65.13(8) 1_655 . . . ?
K1 C7 O1 K2 95.8(4) . . . 2_645 ?
K1 C7 O1 K2 -71.25(15) 1_655 . . 2_745 ?
K1 C7 O1 K2 161.0(3) 1_655 . . 2_645 ?
K1 C7 O1 K2 -136.38(13) . . . 2_745 ?
K1 C7 O2 K1 94.64(14) . . . 1_655 ?
K1 C7 O2 K1 -94.64(14) 1_655 . . . ?
K1 C9 O5 K1 -88.4(3) 4_665 . . 2_655 ?
K1 C9 O5 K1 136.61(17) 4_665 . . 2 ?
K1 C9 O6 K1 -99.7(3) 4_665 . . 4_565 ?
K2 C7 O1 K1 136.38(13) 2_745 . . . ?
K2 C7 O1 K2 -127.8(5) 2_745 . . 2_645 ?
K2 C7 O2 K1 9.0(3) 2_745 . . 1_655 ?
K2 C7 O2 K1 -85.6(2) 2_745 . . . ?
O1 C7 O2 K1 -25.5(3) . . . . ?
O1 C7 O2 K1 69.1(3) . . . 1_655 ?
O2 C7 O1 K1 20.6(3) . . . . ?
O2 C7 O1 K2 -115.8(3) . . . 2_745 ?
O2 C7 O1 K2 116.4(4) . . . 2_645 ?
O3 C8 O4 K2 57.3(5) . . . . ?
O3 C8 O4 K2 -101.5(3) . . . 1_455 ?
O5 C9 O6 K1 52.8(3) . . . 4_665 ?
O5 C9 O6 K1 -46.9(5) . . . 4_565 ?
O6 C9 O5 K1 -128.8(3) . . . 2_655 ?
O6 C9 O5 K1 96.2(3) . . . 2 ?
